data_1557230
loop_
_publ_author_name
'Li, Chengjie'
'Zhang, Kai'
'Ishida, Masatoshi'
'Li, Qizhao'
'Shimomura, Keito'
'Baryshnikov, Glib'
'Li, Xin'
'Savage, Mathew'
'Wu, Xin-Yan'
'Yang, Sihai'
'Furuta, Hiroyuki'
'Xie, Yongshu'

_publ_section_title
;
 Tripyrrin-armed isosmaragdyrins: synthesis, heterodinuclear coordination,
 and protonation-triggered helical inversion
;
_journal_issue 10
_journal_name_full 'Chemical Science'
_journal_page_first 2790
_journal_page_last 2795
_journal_paper_doi 10.1039/C9SC06197E
_journal_volume 11
_journal_year 2020
_chemical_formula_moiety 'C89 H22 F40 N8 O3'
_chemical_formula_sum 'C89 H22 F40 N8 O3'
_chemical_formula_weight 2011.14
_space_group_crystal_system triclinic
_space_group_IT_number 2
_space_group_name_Hall '-P 1'
_space_group_name_H-M_alt 'P -1'
_atom_sites_solution_hydrogens geom
_atom_sites_solution_primary direct
_atom_sites_solution_secondary difmap
_audit_creation_method SHELXL-2014/7
_audit_update_record
;
2016-10-16 deposited with the CCDC.	2020-02-03 downloaded from the CCDC.
;
_cell_angle_alpha 82.937(6)
_cell_angle_beta 77.650(8)
_cell_angle_gamma 70.954(9)
_cell_formula_units_Z 2
_cell_length_a 11.6188(16)
_cell_length_b 14.4030(11)
_cell_length_c 26.7956(17)
_cell_measurement_reflns_used 4377
_cell_measurement_temperature 120(2)
_cell_measurement_theta_max 72.94
_cell_measurement_theta_min 3.23
_cell_volume 4133.7(7)
_computing_cell_refinement
;
CrysAlisPro, Agilent Technologies,
Version 1.171.37.31 (release 14-01-2014 CrysAlis171 .NET)
(compiled Jan 14 2014,18:38:05)
;
_computing_data_collection
;
CrysAlisPro, Agilent Technologies,
Version 1.171.37.31 (release 14-01-2014 CrysAlis171 .NET)
(compiled Jan 14 2014,18:38:05)
;
_computing_data_reduction
;
CrysAlisPro, Agilent Technologies,
Version 1.171.37.31 (release 14-01-2014 CrysAlis171 .NET)
(compiled Jan 14 2014,18:38:05)
;
_computing_molecular_graphics 'CrystalStructure 4.2.2 (Rigaku, 2016)'
_computing_publication_material 'CrystalStructure 4.2.2 (Rigaku, 2016)'
_computing_structure_refinement 'SHELXL-2014/7 (Sheldrick, 2014)'
_computing_structure_solution 'ShelXT (Sheldrick, 2008)'
_diffrn_ambient_temperature 120(2)
_diffrn_detector_area_resol_mean 10.3271
_diffrn_measured_fraction_theta_full 0.997
_diffrn_measured_fraction_theta_max 0.997
_diffrn_measurement_device_type 'GV1000 (Cu) X-ray Source'
_diffrn_radiation_type CuK\a
_diffrn_radiation_wavelength 1.54187
_diffrn_reflns_av_R_equivalents 0.1135
_diffrn_reflns_av_unetI/netI 0.1267
_diffrn_reflns_Laue_measured_fraction_full 0.997
_diffrn_reflns_Laue_measured_fraction_max 0.997
_diffrn_reflns_limit_h_max 12
_diffrn_reflns_limit_h_min -13
_diffrn_reflns_limit_k_max 16
_diffrn_reflns_limit_k_min -17
_diffrn_reflns_limit_l_max 23
_diffrn_reflns_limit_l_min -32
_diffrn_reflns_number 29600
_diffrn_reflns_point_group_measured_fraction_full 0.997
_diffrn_reflns_point_group_measured_fraction_max 0.997
_diffrn_reflns_theta_full 67.687
_diffrn_reflns_theta_max 67.996
_diffrn_reflns_theta_min 3.252
_diffrn_source 'rotating-anode X-ray tube'
_exptl_absorpt_coefficient_mu 1.463
_exptl_absorpt_correction_T_max 0.925
_exptl_absorpt_correction_T_min 0.866
_exptl_absorpt_correction_type gaussian
_exptl_absorpt_process_details
;
CrysAlisPro, Agilent Technologies,
Version 1.171.37.31 (release 14-01-2014 CrysAlis171 .NET)
(compiled Jan 14 2014,18:38:05)
Numerical absorption correction based on gaussian integration over
			a multifaceted crystal model
Empirical absorption correction using spherical harmonics,
 implemented in SCALE3 ABSPACK scaling algorithm.
;
_exptl_crystal_density_diffrn 1.616
_exptl_crystal_F_000 1992
_exptl_crystal_size_max 0.166
_exptl_crystal_size_mid 0.123
_exptl_crystal_size_min 0.064
_refine_diff_density_max 0.427
_refine_diff_density_min -0.368
_refine_diff_density_rms 0.080
_refine_ls_extinction_method none
_refine_ls_goodness_of_fit_ref 1.019
_refine_ls_hydrogen_treatment constr
_refine_ls_matrix_type full
_refine_ls_number_parameters 1262
_refine_ls_number_reflns 15002
_refine_ls_number_restraints 501
_refine_ls_restrained_S_all 1.041
_refine_ls_R_factor_all 0.2486
_refine_ls_R_factor_gt 0.1453
_refine_ls_shift/su_max 0.000
_refine_ls_shift/su_mean 0.000
_refine_ls_structure_factor_coef Fsqd
_refine_ls_weighting_details 'w=1/[\s^2^(Fo^2^)+(0.0500P)^2^+16.0000P] where P=(Fo^2^+2Fc^2^)/3'
_refine_ls_weighting_scheme calc
_refine_ls_wR_factor_gt 0.2787
_refine_ls_wR_factor_ref 0.3435
_reflns_Friedel_coverage 0.000
_reflns_number_gt 5193
_reflns_number_total 15002
_reflns_threshold_expression 'I > 2\s(I)'
_cod_data_source_file c9sc06197e2.cif
_cod_data_source_block shelxl_CCDC2
_cod_depositor_comments
;Adding full bibliography for 1557228--1557232.cif.

 Adding full bibliography for 1557228--1557232.cif.
;
_cod_database_code 1557230
_shelx_shelxl_version_number 2014/7
_shelx_space_group_comment
;
The symmetry employed for this shelxl refinement is uniquely defined
by the following loop, which should always be used as a source of
symmetry information in preference to the above space-group names.
They are only intended as comments.
;
_shelx_estimated_absorpt_t_min 0.793
_shelx_estimated_absorpt_t_max 0.912

loop_
_space_group_symop_operation_xyz
'x, y, z'
'-x, -y, -z'

loop_
_atom_site_label
_atom_site_type_symbol
_atom_site_fract_x
_atom_site_fract_y
_atom_site_fract_z
_atom_site_U_iso_or_equiv
_atom_site_adp_type
_atom_site_occupancy
_atom_site_site_symmetry_order
_atom_site_calc_flag
_atom_site_refinement_flags_posn
_atom_site_refinement_flags_adp
F1 F 0.4932(11) 0.8415(5) 0.3972(4) 0.176(4) Uani 1 1 d . U
F2 F 0.4983(12) 1.0138(6) 0.3455(4) 0.188(4) Uani 1 1 d . U
F3 F 0.3949(10) 1.1824(5) 0.3924(4) 0.168(4) Uani 1 1 d . U
F4 F 0.2789(16) 1.1795(7) 0.4934(5) 0.283(7) Uani 1 1 d . U
F5 F 0.2802(15) 1.0052(8) 0.5450(5) 0.256(7) Uani 1 1 d . U
F6 F 0.4176(9) 0.4766(5) 0.4160(3) 0.134(3) Uani 1 1 d . .
F7 F 0.3536(10) 0.3849(6) 0.3506(4) 0.157(4) Uani 1 1 d . .
F8 F 0.1604(11) 0.3198(7) 0.3794(4) 0.196(5) Uani 1 1 d . .
F9 F 0.0239(9) 0.3460(6) 0.4761(5) 0.180(4) Uani 1 1 d . .
F10 F 0.0845(9) 0.4421(6) 0.5410(4) 0.138(3) Uani 1 1 d . .
F11 F 0.6222(9) 0.3444(6) 0.6585(3) 0.135(3) Uani 1 1 d . .
F12 F 0.7196(11) 0.1917(6) 0.7200(4) 0.176(4) Uani 1 1 d . .
F13 F 0.5935(11) 0.1669(5) 0.8134(4) 0.182(5) Uani 1 1 d . .
F14 F 0.3642(11) 0.2952(6) 0.8455(3) 0.156(4) Uani 1 1 d . .
F15 F 0.2661(9) 0.4450(6) 0.7819(3) 0.125(3) Uani 1 1 d . .
F16 F 0.6011(11) 0.8057(6) 0.7445(4) 0.169(4) Uani 1 1 d . .
F17 F 0.5794(11) 0.9974(6) 0.7505(4) 0.179(4) Uani 1 1 d . .
F18 F 0.3717(11) 1.1164(4) 0.7991(3) 0.176(5) Uani 1 1 d . .
F19 F 0.1813(13) 1.0480(6) 0.8427(4) 0.194(5) Uani 1 1 d . .
F20 F 0.2045(8) 0.8554(5) 0.8384(3) 0.128(3) Uani 1 1 d . .
F21 F 0.9104(7) 0.4017(5) 0.6369(3) 0.111(2) Uani 1 1 d . .
F22 F 1.0579(7) 0.2538(5) 0.5778(3) 0.115(2) Uani 1 1 d . .
F23 F 1.2589(8) 0.1242(5) 0.6109(3) 0.121(2) Uani 1 1 d . .
F24 F 1.3099(8) 0.1431(5) 0.7015(3) 0.132(3) Uani 1 1 d . .
F25 F 1.1642(7) 0.2918(4) 0.7596(3) 0.119(2) Uani 1 1 d . .
F26 F 1.0613(9) 0.8723(6) 0.7647(3) 0.149(4) Uani 1 1 d . .
F27 F 1.1050(12) 1.0248(7) 0.7054(4) 0.212(6) Uani 1 1 d . .
F28 F 0.9796(10) 1.0988(6) 0.6266(3) 0.166(4) Uani 1 1 d . .
F29 F 0.8250(10) 1.0102(6) 0.6067(3) 0.162(4) Uani 1 1 d . .
F30 F 0.7845(8) 0.8562(5) 0.6649(3) 0.126(3) Uani 1 1 d . .
F31 F 0.8556(10) 0.8199(5) 0.9710(4) 0.146(3) Uani 1 1 d . U
F32 F 0.7658(11) 0.9171(5) 1.0583(4) 0.173(4) Uani 1 1 d . U
F33 F 0.5338(11) 0.9361(7) 1.1066(3) 0.177(4) Uani 1 1 d . U
F34 F 0.4013(14) 0.8349(11) 1.0734(5) 0.223(5) Uani 1 1 d . U
F35 F 0.4973(10) 0.7327(7) 0.9902(3) 0.156(3) Uani 1 1 d . U
F36 F 0.9935(11) 0.2713(7) 0.8966(5) 0.196(4) Uani 1 1 d . U
F37 F 0.9325(14) 0.1069(8) 0.8880(6) 0.256(7) Uani 1 1 d . U
F38 F 0.8066(15) 0.0279(7) 0.9682(5) 0.256(6) Uani 1 1 d . U
F39 F 0.7194(14) 0.1183(7) 1.0594(4) 0.217(5) Uani 1 1 d . U
F40 F 0.7785(13) 0.2803(6) 1.0680(4) 0.211(5) Uani 1 1 d . U
O1 O 0.449(2) 0.8017(11) 0.5434(6) 0.273(10) Uani 1 1 d . .
O2 O 0.9913(14) 0.3796(6) 1.0087(6) 0.223(8) Uani 1 1 d . .
O3 O 0.5230(9) 0.4378(5) 0.8981(3) 0.101(3) Uani 1 1 d . .
N1 N 0.3352(17) 0.6714(7) 0.5193(5) 0.186(8) Uani 1 1 d . .
H1N H 0.3619 0.6536 0.5484 0.224 Uiso 1 1 calc R U
N2 N 0.3281(10) 0.5326(6) 0.5982(3) 0.093(3) Uani 1 1 d . .
N3 N 0.4024(9) 0.5927(6) 0.7421(3) 0.091(3) Uani 1 1 d . .
H3N H 0.4267 0.5445 0.7648 0.109 Uiso 1 1 calc R U
N4 N 0.4833(9) 0.5559(5) 0.8267(3) 0.090(3) Uani 1 1 d . .
N5 N 0.7612(10) 0.4803(6) 0.7975(3) 0.093(3) Uani 1 1 d . .
H5N H 0.7521 0.5438 0.7941 0.112 Uiso 1 1 calc R U
N6 N 0.8994(10) 0.6044(5) 0.7543(3) 0.095(3) Uani 1 1 d . .
N7 N 0.8092(10) 0.7248(5) 0.8380(3) 0.102(3) Uani 1 1 d . .
H7A H 0.8278 0.6620 0.8330 0.123 Uiso 1 1 calc R U
N8 N 0.8247(11) 0.5552(6) 0.9652(4) 0.118(4) Uani 1 1 d . .
H8N H 0.8672 0.5751 0.9829 0.142 Uiso 1 1 calc R U
C1 C 0.390(2) 0.8253(12) 0.5049(7) 0.180(9) Uani 1 1 d . .
C2 C 0.3423(17) 0.7568(8) 0.4894(6) 0.138(6) Uani 1 1 d . .
C3 C 0.2679(16) 0.7651(8) 0.4523(5) 0.132(6) Uani 1 1 d . .
H3 H 0.2449 0.8197 0.4287 0.158 Uiso 1 1 calc R U
C4 C 0.2347(12) 0.6805(8) 0.4565(5) 0.102(4) Uani 1 1 d . .
H4 H 0.1879 0.6654 0.4354 0.122 Uiso 1 1 calc R U
C5 C 0.2828(14) 0.6201(8) 0.4980(5) 0.113(5) Uani 1 1 d . .
C6 C 0.2838(11) 0.5210(8) 0.5153(4) 0.092(3) Uani 1 1 d . .
C7 C 0.3138(12) 0.4780(7) 0.5606(4) 0.092(3) Uani 1 1 d . .
C8 C 0.3339(13) 0.3787(8) 0.5787(4) 0.104(4) Uani 1 1 d . .
H8 H 0.3241 0.3283 0.5618 0.125 Uiso 1 1 calc R U
C9 C 0.3692(13) 0.3681(8) 0.6241(5) 0.111(4) Uani 1 1 d . .
H9 H 0.3928 0.3089 0.6447 0.133 Uiso 1 1 calc R U
C10 C 0.3642(12) 0.4652(7) 0.6353(5) 0.096(4) Uani 1 1 d . .
C11 C 0.3899(12) 0.4863(7) 0.6822(4) 0.086(3) Uani 1 1 d . .
C12 C 0.3739(12) 0.5794(7) 0.6970(4) 0.094(4) Uani 1 1 d . .
C13 C 0.3350(14) 0.6761(8) 0.6730(4) 0.111(5) Uani 1 1 d . .
H13 H 0.3075 0.6913 0.6412 0.133 Uiso 1 1 calc R U
C14 C 0.3433(13) 0.7422(7) 0.7023(4) 0.104(4) Uani 1 1 d . .
H14 H 0.3235 0.8113 0.6951 0.124 Uiso 1 1 calc R U
C15 C 0.3892(12) 0.6863(7) 0.7478(4) 0.095(4) Uani 1 1 d . .
C16 C 0.4139(12) 0.7204(6) 0.7878(4) 0.086(3) Uani 1 1 d . .
C17 C 0.4770(12) 0.6476(6) 0.8251(4) 0.089(3) Uani 1 1 d . .
C18 C 0.5460(11) 0.6687(6) 0.8608(4) 0.090(3) Uani 1 1 d . .
H18 H 0.5495 0.7317 0.8659 0.108 Uiso 1 1 calc R U
C19 C 0.6028(12) 0.5830(7) 0.8849(4) 0.092(3) Uani 1 1 d . .
C20 C 0.5677(12) 0.5030(6) 0.8622(4) 0.083(3) Uani 1 1 d . .
C21 C 0.6837(13) 0.4402(7) 0.8301(4) 0.095(4) Uani 1 1 d . .
C22 C 0.7291(13) 0.3380(7) 0.8238(5) 0.096(4) Uani 1 1 d . .
H22 H 0.6935 0.2901 0.8421 0.115 Uiso 1 1 calc R U
C23 C 0.8332(13) 0.3203(7) 0.7868(5) 0.095(4) Uani 1 1 d . .
H23 H 0.8819 0.2577 0.7745 0.114 Uiso 1 1 calc R U
C24 C 0.8569(12) 0.4108(6) 0.7699(4) 0.085(3) Uani 1 1 d . .
C25 C 0.9506(13) 0.4339(6) 0.7328(4) 0.093(4) Uani 1 1 d . .
C26 C 0.9699(12) 0.5230(7) 0.7236(4) 0.093(3) Uani 1 1 d . .
C27 C 1.0502(12) 0.5558(8) 0.6814(4) 0.096(3) Uani 1 1 d . .
H27 H 1.1062 0.5165 0.6551 0.116 Uiso 1 1 calc R U
C28 C 1.0322(13) 0.6499(7) 0.6859(5) 0.102(4) Uani 1 1 d . .
H28 H 1.0736 0.6906 0.6638 0.123 Uiso 1 1 calc R U
C29 C 0.9375(13) 0.6796(7) 0.7309(4) 0.095(4) Uani 1 1 d . .
C30 C 0.8953(13) 0.7759(7) 0.7510(5) 0.100(4) Uani 1 1 d . .
C31 C 0.8295(13) 0.7954(7) 0.8010(4) 0.099(4) Uani 1 1 d . .
C32 C 0.7846(15) 0.8874(7) 0.8242(5) 0.124(5) Uani 1 1 d . .
H32 H 0.7863 0.9491 0.8075 0.149 Uiso 1 1 calc R U
C33 C 0.7387(13) 0.8716(7) 0.8749(5) 0.109(4) Uani 1 1 d . .
H33 H 0.7025 0.9204 0.8994 0.131 Uiso 1 1 calc R U
C34 C 0.7549(13) 0.7670(7) 0.8848(4) 0.100(4) Uani 1 1 d . .
C35 C 0.7287(12) 0.7203(6) 0.9305(4) 0.094(4) Uani 1 1 d . .
C36 C 0.7459(12) 0.6128(6) 0.9359(4) 0.090(3) Uani 1 1 d . .
C37 C 0.6912(12) 0.5547(6) 0.9164(4) 0.090(3) Uani 1 1 d . .
C38 C 0.7415(12) 0.4581(7) 0.9358(4) 0.093(4) Uani 1 1 d . .
H38 H 0.7189 0.4026 0.9308 0.112 Uiso 1 1 calc R U
C39 C 0.8274(14) 0.4574(7) 0.9629(5) 0.115(5) Uani 1 1 d . .
C40 C 0.9143(18) 0.3762(8) 0.9857(7) 0.151(7) Uani 1 1 d . .
C41 C 0.3948(15) 0.9148(10) 0.4727(6) 0.141(4) Uani 1 1 d . U
C42 C 0.4476(12) 0.9224(9) 0.4217(6) 0.137(4) Uani 1 1 d . U
C43 C 0.4440(14) 1.0106(9) 0.3969(6) 0.139(4) Uani 1 1 d . U
C44 C 0.3983(18) 1.0960(9) 0.4201(7) 0.149(4) Uani 1 1 d . U
C45 C 0.327(2) 1.0959(11) 0.4704(7) 0.176(5) Uani 1 1 d . U
C46 C 0.332(2) 1.0072(12) 0.4980(7) 0.169(5) Uani 1 1 d . U
C47 C 0.2553(14) 0.4629(8) 0.4798(5) 0.101(4) Uani 1 1 d . .
C48 C 0.3111(13) 0.4486(8) 0.4337(6) 0.103(4) Uani 1 1 d . .
C49 C 0.2821(17) 0.3993(10) 0.3981(6) 0.122(5) Uani 1 1 d . .
C50 C 0.194(2) 0.3631(11) 0.4112(7) 0.140(7) Uani 1 1 d . .
C51 C 0.1192(16) 0.3814(10) 0.4598(8) 0.132(6) Uani 1 1 d . .
C52 C 0.1574(14) 0.4272(9) 0.4926(6) 0.109(4) Uani 1 1 d . .
C53 C 0.4398(14) 0.4013(8) 0.7173(5) 0.095(4) Uani 1 1 d . .
C54 C 0.5516(17) 0.3345(9) 0.7033(5) 0.111(5) Uani 1 1 d . .
C55 C 0.6050(18) 0.2569(9) 0.7361(7) 0.128(6) Uani 1 1 d . .
C56 C 0.536(2) 0.2449(10) 0.7832(7) 0.130(7) Uani 1 1 d . .
C57 C 0.429(2) 0.3069(10) 0.7983(6) 0.129(6) Uani 1 1 d . .
C58 C 0.3802(16) 0.3829(8) 0.7657(6) 0.106(4) Uani 1 1 d . .
C59 C 0.4056(12) 0.8262(7) 0.7899(4) 0.083(3) Uani 1 1 d . .
C60 C 0.4964(18) 0.8634(9) 0.7694(6) 0.120(5) Uani 1 1 d . .
C61 C 0.4869(18) 0.9622(9) 0.7711(6) 0.122(6) Uani 1 1 d . .
C62 C 0.381(2) 1.0214(9) 0.7965(6) 0.129(7) Uani 1 1 d . .
C63 C 0.2868(17) 0.9884(8) 0.8187(5) 0.113(5) Uani 1 1 d . .
C64 C 0.2998(17) 0.8885(9) 0.8159(5) 0.116(5) Uani 1 1 d . .
C65 C 1.0336(12) 0.3516(7) 0.7005(4) 0.088(3) Uani 1 1 d . .
C66 C 1.0078(12) 0.3413(7) 0.6537(4) 0.092(3) Uani 1 1 d . .
C67 C 1.0857(12) 0.2625(8) 0.6234(5) 0.095(3) Uani 1 1 d . .
C68 C 1.1827(13) 0.1976(7) 0.6408(4) 0.100(4) Uani 1 1 d . .
C69 C 1.2099(12) 0.2084(7) 0.6860(5) 0.095(4) Uani 1 1 d . .
C70 C 1.1361(12) 0.2850(7) 0.7147(4) 0.092(3) Uani 1 1 d . .
C71 C 0.9183(13) 0.8599(7) 0.7179(4) 0.103(4) Uani 1 1 d . .
C72 C 1.0053(15) 0.9050(8) 0.7253(5) 0.117(5) Uani 1 1 d . .
C73 C 1.0234(16) 0.9834(9) 0.6954(6) 0.131(6) Uani 1 1 d . .
C74 C 0.9635(16) 1.0190(8) 0.6558(5) 0.121(5) Uani 1 1 d . .
C75 C 0.8809(13) 0.9763(8) 0.6460(5) 0.103(4) Uani 1 1 d . .
C76 C 0.8594(13) 0.8992(7) 0.6769(5) 0.103(4) Uani 1 1 d . .
C77 C 0.6818(14) 0.7753(7) 0.9772(4) 0.100(3) Uani 1 1 d . U
C78 C 0.7416(16) 0.8226(7) 0.9977(5) 0.111(3) Uani 1 1 d . U
C79 C 0.6940(17) 0.8741(8) 1.0418(5) 0.118(3) Uani 1 1 d . U
C80 C 0.583(2) 0.8835(10) 1.0648(6) 0.133(4) Uani 1 1 d . U
C81 C 0.5155(19) 0.8347(12) 1.0492(6) 0.139(4) Uani 1 1 d . U
C82 C 0.5674(17) 0.7820(10) 1.0051(6) 0.124(4) Uani 1 1 d . U
C83 C 0.8954(15) 0.2767(9) 0.9809(7) 0.144(4) Uani 1 1 d . U
C84 C 0.9312(16) 0.2370(12) 0.9392(9) 0.177(5) Uani 1 1 d . U
C85 C 0.8990(18) 0.1443(12) 0.9339(9) 0.180(5) Uani 1 1 d . U
C86 C 0.843(2) 0.1062(12) 0.9770(9) 0.177(5) Uani 1 1 d . U
C87 C 0.802(2) 0.1517(12) 1.0192(8) 0.167(5) Uani 1 1 d . U
C88 C 0.8261(19) 0.2368(10) 1.0223(7) 0.150(4) Uani 1 1 d . U
C89 C 0.4120(15) 0.4826(9) 0.9308(5) 0.124(5) Uani 1 1 d . .
H89A H 0.3493 0.5200 0.9105 0.148 Uiso 1 1 calc R U
H89B H 0.4259 0.5271 0.9521 0.148 Uiso 1 1 calc R U
H89C H 0.3832 0.4319 0.9528 0.148 Uiso 1 1 calc R U

loop_
_atom_site_aniso_label
_atom_site_aniso_U_11
_atom_site_aniso_U_22
_atom_site_aniso_U_33
_atom_site_aniso_U_23
_atom_site_aniso_U_13
_atom_site_aniso_U_12
F1 0.254(11) 0.069(4) 0.203(9) -0.007(5) -0.033(8) -0.054(6)
F2 0.281(13) 0.096(5) 0.171(8) -0.006(5) 0.001(8) -0.065(7)
F3 0.259(11) 0.069(4) 0.198(8) 0.014(5) -0.079(8) -0.065(6)
F4 0.471(19) 0.093(6) 0.238(12) -0.057(7) 0.078(12) -0.099(9)
F5 0.459(18) 0.137(8) 0.160(8) -0.041(7) 0.066(11) -0.145(10)
F6 0.185(9) 0.101(5) 0.134(6) -0.013(4) -0.036(6) -0.063(6)
F7 0.232(11) 0.117(6) 0.139(7) -0.019(5) -0.059(8) -0.061(7)
F8 0.295(14) 0.128(7) 0.229(10) -0.037(7) -0.158(10) -0.073(8)
F9 0.179(9) 0.114(6) 0.302(13) -0.017(7) -0.113(9) -0.074(6)
F10 0.160(8) 0.112(6) 0.170(8) -0.005(5) -0.025(6) -0.082(6)
F11 0.172(8) 0.098(5) 0.139(7) -0.017(5) -0.047(6) -0.033(5)
F12 0.231(12) 0.081(5) 0.236(11) -0.020(6) -0.114(10) -0.028(6)
F13 0.317(14) 0.085(5) 0.206(9) 0.045(5) -0.152(10) -0.100(7)
F14 0.279(12) 0.103(5) 0.123(6) 0.026(5) -0.050(7) -0.112(7)
F15 0.192(9) 0.097(5) 0.113(5) 0.002(4) -0.029(6) -0.082(6)
F16 0.194(10) 0.083(5) 0.230(11) -0.012(6) 0.006(8) -0.070(6)
F17 0.268(13) 0.083(5) 0.228(10) 0.021(6) -0.079(9) -0.099(7)
F18 0.327(13) 0.054(3) 0.192(8) 0.009(4) -0.148(9) -0.062(6)
F19 0.292(15) 0.090(5) 0.201(10) -0.051(6) -0.073(10) -0.029(7)
F20 0.151(7) 0.086(4) 0.138(6) -0.036(4) -0.029(6) -0.012(5)
F21 0.136(6) 0.087(4) 0.121(5) -0.012(4) -0.056(5) -0.027(4)
F22 0.156(7) 0.090(4) 0.120(5) -0.014(4) -0.046(5) -0.050(4)
F23 0.152(7) 0.071(4) 0.143(6) -0.021(4) -0.027(5) -0.032(4)
F24 0.183(8) 0.068(4) 0.145(6) -0.003(4) -0.067(6) -0.015(4)
F25 0.161(7) 0.076(4) 0.135(6) 0.004(4) -0.080(5) -0.030(4)
F26 0.230(10) 0.118(6) 0.152(7) 0.035(5) -0.102(7) -0.098(6)
F27 0.360(16) 0.198(9) 0.207(9) 0.101(8) -0.177(10) -0.219(11)
F28 0.292(12) 0.110(5) 0.159(7) 0.054(5) -0.090(8) -0.138(7)
F29 0.261(11) 0.117(6) 0.168(7) 0.073(5) -0.122(8) -0.118(7)
F30 0.201(8) 0.088(4) 0.133(5) 0.033(4) -0.082(6) -0.085(5)
F31 0.205(8) 0.076(4) 0.184(8) -0.028(5) -0.085(7) -0.043(5)
F32 0.297(11) 0.088(5) 0.181(8) -0.025(5) -0.111(8) -0.072(6)
F33 0.293(12) 0.127(6) 0.114(6) -0.035(5) -0.028(7) -0.066(7)
F34 0.234(12) 0.255(13) 0.188(10) -0.069(10) -0.011(9) -0.083(11)
F35 0.201(9) 0.162(8) 0.123(6) -0.025(5) -0.045(6) -0.066(7)
F36 0.213(11) 0.119(7) 0.250(11) -0.060(7) -0.013(9) -0.046(7)
F37 0.353(16) 0.123(7) 0.270(12) -0.084(8) 0.034(12) -0.077(9)
F38 0.463(18) 0.106(6) 0.239(11) -0.027(7) -0.047(12) -0.145(9)
F39 0.397(16) 0.117(6) 0.157(8) 0.010(6) -0.029(9) -0.126(9)
F40 0.420(16) 0.090(5) 0.157(7) 0.018(5) -0.097(9) -0.104(8)
O1 0.52(3) 0.221(14) 0.247(15) 0.093(12) -0.236(19) -0.268(18)
O2 0.363(19) 0.063(5) 0.336(17) 0.063(7) -0.288(16) -0.078(8)
O3 0.161(8) 0.066(4) 0.093(5) 0.016(4) -0.036(5) -0.057(5)
N1 0.40(2) 0.078(7) 0.133(9) 0.023(6) -0.128(13) -0.108(11)
N2 0.136(8) 0.074(5) 0.095(6) -0.006(4) -0.042(6) -0.052(5)
N3 0.141(8) 0.064(5) 0.089(6) 0.006(4) -0.051(6) -0.045(5)
N4 0.133(8) 0.058(4) 0.092(6) 0.006(4) -0.033(6) -0.044(5)
N5 0.156(9) 0.055(4) 0.089(6) 0.009(4) -0.048(6) -0.049(6)
N6 0.163(9) 0.051(4) 0.085(5) 0.001(4) -0.035(6) -0.045(5)
N7 0.186(11) 0.047(4) 0.093(6) 0.006(4) -0.053(7) -0.048(5)
N8 0.205(12) 0.056(5) 0.122(7) 0.018(5) -0.087(8) -0.051(6)
C1 0.33(3) 0.128(12) 0.167(15) 0.038(11) -0.139(17) -0.138(16)
C2 0.238(19) 0.066(6) 0.148(12) 0.008(7) -0.081(12) -0.076(9)
C3 0.227(18) 0.058(6) 0.130(10) 0.004(6) -0.089(12) -0.038(8)
C4 0.124(10) 0.091(7) 0.115(9) 0.019(6) -0.062(8) -0.049(7)
C5 0.167(13) 0.069(6) 0.144(11) 0.013(6) -0.079(10) -0.064(8)
C6 0.123(10) 0.093(7) 0.093(7) -0.009(6) -0.044(7) -0.063(7)
C7 0.125(10) 0.074(6) 0.109(8) 0.001(6) -0.046(7) -0.060(7)
C8 0.163(13) 0.078(7) 0.098(8) -0.008(6) -0.037(8) -0.062(8)
C9 0.184(14) 0.071(6) 0.113(9) 0.005(6) -0.061(9) -0.070(8)
C10 0.132(10) 0.065(6) 0.115(8) -0.001(6) -0.040(8) -0.053(7)
C11 0.132(10) 0.065(5) 0.079(6) 0.003(5) -0.036(6) -0.046(6)
C12 0.138(11) 0.064(5) 0.099(7) -0.002(5) -0.050(7) -0.041(6)
C13 0.187(14) 0.078(7) 0.098(8) 0.006(6) -0.053(9) -0.068(8)
C14 0.169(13) 0.064(6) 0.104(8) 0.011(5) -0.075(9) -0.045(7)
C15 0.145(11) 0.058(5) 0.098(7) 0.003(5) -0.043(8) -0.041(6)
C16 0.137(10) 0.055(5) 0.084(6) 0.002(4) -0.047(7) -0.038(6)
C17 0.136(10) 0.051(5) 0.091(7) 0.009(4) -0.046(7) -0.032(6)
C18 0.148(11) 0.050(5) 0.084(6) -0.003(4) -0.044(7) -0.032(6)
C19 0.154(11) 0.057(5) 0.084(6) 0.006(5) -0.041(7) -0.049(6)
C20 0.129(10) 0.048(5) 0.082(6) 0.002(4) -0.027(7) -0.040(6)
C21 0.162(12) 0.056(5) 0.097(7) 0.021(5) -0.067(8) -0.057(7)
C22 0.141(11) 0.050(5) 0.116(9) 0.016(5) -0.061(9) -0.039(6)
C23 0.138(11) 0.047(5) 0.112(9) 0.004(5) -0.042(8) -0.036(6)
C24 0.130(10) 0.044(4) 0.091(7) 0.004(5) -0.042(7) -0.028(6)
C25 0.156(11) 0.051(5) 0.089(7) 0.008(5) -0.056(8) -0.040(6)
C26 0.135(10) 0.059(5) 0.098(8) 0.002(5) -0.042(7) -0.035(6)
C27 0.129(11) 0.073(6) 0.093(7) 0.001(5) -0.020(7) -0.042(7)
C28 0.155(12) 0.061(6) 0.108(9) -0.001(6) -0.025(8) -0.059(7)
C29 0.155(12) 0.060(5) 0.093(7) 0.006(5) -0.041(8) -0.059(7)
C30 0.160(12) 0.058(5) 0.110(9) 0.009(5) -0.063(9) -0.052(7)
C31 0.159(12) 0.059(5) 0.092(8) 0.007(5) -0.036(8) -0.049(7)
C32 0.229(17) 0.047(5) 0.124(10) 0.019(6) -0.084(11) -0.057(8)
C33 0.183(14) 0.052(5) 0.106(9) 0.018(5) -0.060(9) -0.044(7)
C34 0.158(12) 0.049(5) 0.107(8) 0.001(5) -0.057(8) -0.032(6)
C35 0.164(12) 0.047(4) 0.088(7) 0.006(4) -0.060(7) -0.035(6)
C36 0.137(10) 0.051(5) 0.091(7) 0.007(5) -0.048(7) -0.029(6)
C37 0.146(11) 0.053(5) 0.082(6) 0.008(4) -0.046(7) -0.034(6)
C38 0.150(11) 0.054(5) 0.094(7) 0.016(5) -0.059(8) -0.041(6)
C39 0.186(14) 0.043(5) 0.130(10) 0.015(5) -0.080(10) -0.030(7)
C40 0.24(2) 0.055(6) 0.187(15) 0.027(8) -0.122(15) -0.053(9)
C41 0.223(11) 0.085(6) 0.141(8) -0.009(6) -0.042(8) -0.075(7)
C42 0.199(10) 0.070(5) 0.152(8) -0.010(6) -0.034(8) -0.054(7)
C43 0.205(10) 0.075(5) 0.148(8) -0.006(6) -0.025(8) -0.064(7)
C44 0.225(11) 0.062(5) 0.163(8) -0.007(6) -0.026(8) -0.054(7)
C45 0.289(12) 0.088(6) 0.162(9) -0.036(6) -0.019(9) -0.077(8)
C46 0.276(12) 0.101(7) 0.146(8) -0.021(7) -0.020(9) -0.086(8)
C47 0.150(12) 0.078(7) 0.102(9) 0.003(6) -0.047(9) -0.058(8)
C48 0.124(11) 0.072(6) 0.135(11) 0.000(7) -0.051(9) -0.046(7)
C49 0.179(16) 0.094(9) 0.103(10) -0.015(7) -0.042(11) -0.042(10)
C50 0.21(2) 0.100(10) 0.162(15) -0.009(10) -0.080(14) -0.092(12)
C51 0.149(14) 0.093(9) 0.195(17) -0.005(10) -0.065(13) -0.070(10)
C52 0.130(11) 0.095(8) 0.140(11) -0.001(8) -0.049(10) -0.072(8)
C53 0.140(12) 0.067(6) 0.095(8) -0.020(6) -0.022(8) -0.048(7)
C54 0.184(16) 0.076(8) 0.100(9) 0.004(7) -0.052(10) -0.063(10)
C55 0.176(17) 0.065(7) 0.163(15) -0.017(9) -0.072(13) -0.034(9)
C56 0.23(2) 0.065(8) 0.140(13) 0.031(9) -0.097(15) -0.071(11)
C57 0.22(2) 0.062(7) 0.134(13) 0.011(8) -0.060(13) -0.072(10)
C58 0.159(14) 0.066(7) 0.120(11) 0.001(7) -0.055(10) -0.055(8)
C59 0.118(9) 0.051(5) 0.082(6) -0.005(5) -0.039(7) -0.014(6)
C60 0.185(16) 0.066(7) 0.142(12) 0.018(7) -0.064(12) -0.068(10)
C61 0.202(17) 0.059(7) 0.136(11) 0.008(7) -0.075(12) -0.059(10)
C62 0.22(2) 0.057(7) 0.139(12) 0.022(8) -0.103(14) -0.053(11)
C63 0.178(15) 0.055(6) 0.104(9) -0.024(6) -0.060(10) -0.004(8)
C64 0.193(17) 0.089(8) 0.104(9) 0.016(7) -0.072(10) -0.074(11)
C65 0.122(9) 0.050(5) 0.106(8) 0.007(5) -0.042(7) -0.036(6)
C66 0.132(10) 0.054(5) 0.108(8) -0.006(5) -0.055(8) -0.031(6)
C67 0.118(10) 0.072(6) 0.115(9) -0.006(6) -0.046(8) -0.041(7)
C68 0.158(12) 0.048(5) 0.100(8) -0.011(5) -0.026(8) -0.036(7)
C69 0.118(10) 0.063(6) 0.117(9) 0.008(6) -0.056(8) -0.031(6)
C70 0.132(10) 0.049(5) 0.113(8) -0.004(5) -0.051(8) -0.037(6)
C71 0.170(12) 0.057(5) 0.112(8) 0.007(5) -0.061(9) -0.058(7)
C72 0.172(14) 0.072(7) 0.136(11) 0.011(7) -0.068(10) -0.058(8)
C73 0.203(16) 0.086(8) 0.150(12) 0.031(8) -0.084(12) -0.086(10)
C74 0.207(16) 0.074(7) 0.116(9) 0.026(6) -0.063(10) -0.080(9)
C75 0.158(12) 0.076(6) 0.106(8) 0.021(6) -0.062(9) -0.062(8)
C76 0.165(12) 0.063(6) 0.111(8) 0.003(5) -0.057(9) -0.058(7)
C77 0.164(8) 0.062(5) 0.085(6) 0.007(4) -0.057(6) -0.030(6)
C78 0.171(9) 0.066(5) 0.113(7) -0.011(5) -0.054(7) -0.037(6)
C79 0.191(9) 0.070(5) 0.114(7) -0.005(5) -0.072(7) -0.040(7)
C80 0.208(10) 0.094(7) 0.103(7) -0.024(6) -0.039(7) -0.041(8)
C81 0.175(10) 0.127(8) 0.114(8) -0.029(7) -0.030(7) -0.036(8)
C82 0.177(9) 0.102(7) 0.106(7) -0.010(6) -0.059(7) -0.038(7)
C83 0.205(11) 0.081(7) 0.172(9) 0.008(6) -0.087(8) -0.050(7)
C84 0.222(11) 0.109(8) 0.206(10) -0.025(8) -0.045(9) -0.051(8)
C85 0.239(11) 0.119(8) 0.202(10) -0.050(8) -0.035(9) -0.070(8)
C86 0.260(11) 0.104(8) 0.190(10) -0.035(7) -0.048(9) -0.075(8)
C87 0.258(11) 0.102(7) 0.166(9) 0.005(7) -0.057(9) -0.084(8)
C88 0.252(11) 0.084(6) 0.152(8) 0.008(6) -0.089(8) -0.075(7)
C89 0.188(16) 0.083(8) 0.101(9) 0.008(7) -0.010(10) -0.059(10)

loop_
_atom_type_symbol
_atom_type_description
_atom_type_scat_dispersion_real
_atom_type_scat_dispersion_imag
_atom_type_scat_source
C C 0.0181 0.0091 'International Tables Vol C Tables 4.2.6.8 and 6.1.1.4'
H H 0.0000 0.0000 'International Tables Vol C Tables 4.2.6.8 and 6.1.1.4'
N N 0.0311 0.0180 'International Tables Vol C Tables 4.2.6.8 and 6.1.1.4'
O O 0.0492 0.0322 'International Tables Vol C Tables 4.2.6.8 and 6.1.1.4'
F F 0.0727 0.0534 'International Tables Vol C Tables 4.2.6.8 and 6.1.1.4'

loop_
_geom_angle_atom_site_label_1
_geom_angle_atom_site_label_2
_geom_angle_atom_site_label_3
_geom_angle
C20 O3 C89 114.3(9)
C5 N1 C2 111.5(10)
C5 N1 H1N 124.2
C2 N1 H1N 124.2
C10 N2 C7 104.2(8)
C15 N3 C12 112.7(8)
C15 N3 H3N 123.7
C12 N3 H3N 123.7
C17 N4 C20 106.6(8)
C21 N5 C24 112.0(9)
C21 N5 H5N 124.0
C24 N5 H5N 124.0
C29 N6 C26 104.5(10)
C31 N7 C34 110.2(8)
C31 N7 H7A 124.9
C34 N7 H7A 124.9
C36 N8 C39 108.0(9)
C36 N8 H8N 126.0
C39 N8 H8N 126.0
O1 C1 C2 119.8(13)
O1 C1 C41 118.9(12)
C2 C1 C41 120.3(13)
N1 C2 C3 104.4(11)
N1 C2 C1 122.0(13)
C3 C2 C1 131.8(12)
C4 C3 C2 108.4(10)
C4 C3 H3 125.8
C2 C3 H3 125.8
C3 C4 C5 107.9(9)
C3 C4 H4 126.1
C5 C4 H4 126.1
N1 C5 C4 106.7(9)
N1 C5 C6 123.3(10)
C4 C5 C6 130.0(9)
C7 C6 C5 123.6(8)
C7 C6 C47 119.2(9)
C5 C6 C47 117.2(9)
C6 C7 C8 128.7(9)
C6 C7 N2 121.6(9)
C8 C7 N2 109.7(9)
C9 C8 C7 108.0(9)
C9 C8 H8 126.0
C7 C8 H8 126.0
C8 C9 C10 106.0(10)
C8 C9 H9 127.0
C10 C9 H9 127.0
N2 C10 C11 124.5(8)
N2 C10 C9 112.0(9)
C11 C10 C9 123.4(10)
C12 C11 C10 125.4(9)
C12 C11 C53 117.3(9)
C10 C11 C53 117.3(8)
N3 C12 C11 121.6(9)
N3 C12 C13 104.9(8)
C11 C12 C13 133.5(10)
C14 C13 C12 109.9(10)
C14 C13 H13 125.1
C12 C13 H13 125.1
C13 C14 C15 106.4(9)
C13 C14 H14 126.8
C15 C14 H14 126.8
N3 C15 C16 125.5(9)
N3 C15 C14 106.1(8)
C16 C15 C14 128.5(8)
C15 C16 C17 118.0(8)
C15 C16 C59 122.6(8)
C17 C16 C59 118.0(8)
N4 C17 C16 121.4(9)
N4 C17 C18 113.6(8)
C16 C17 C18 124.9(8)
C19 C18 C17 108.5(8)
C19 C18 H18 125.7
C17 C18 H18 125.7
C18 C19 C37 134.6(9)
C18 C19 C20 104.7(8)
C37 C19 C20 119.9(9)
O3 C20 N4 114.2(9)
O3 C20 C21 105.7(8)
N4 C20 C21 106.6(8)
O3 C20 C19 115.7(8)
N4 C20 C19 106.4(7)
C21 C20 C19 107.7(10)
N5 C21 C22 106.8(12)
N5 C21 C20 121.4(8)
C22 C21 C20 131.6(11)
C23 C22 C21 107.7(10)
C23 C22 H22 126.2
C21 C22 H22 126.2
C22 C23 C24 108.8(10)
C22 C23 H23 125.6
C24 C23 H23 125.6
N5 C24 C25 123.3(8)
N5 C24 C23 104.7(11)
C25 C24 C23 132.0(11)
C26 C25 C24 126.1(11)
C26 C25 C65 118.5(12)
C24 C25 C65 115.4(8)
C25 C26 N6 122.3(12)
C25 C26 C27 128.6(11)
N6 C26 C27 108.8(8)
C28 C27 C26 107.8(11)
C28 C27 H27 126.1
C26 C27 H27 126.1
C27 C28 C29 107.2(10)
C27 C28 H28 126.4
C29 C28 H28 126.4
N6 C29 C30 123.3(12)
N6 C29 C28 111.7(9)
C30 C29 C28 124.9(10)
C31 C30 C29 123.3(10)
C31 C30 C71 117.0(10)
C29 C30 C71 119.7(11)
N7 C31 C30 124.6(10)
N7 C31 C32 107.6(10)
C30 C31 C32 127.4(10)
C33 C32 C31 108.3(9)
C33 C32 H32 125.8
C31 C32 H32 125.8
C32 C33 C34 108.0(11)
C32 C33 H33 126.0
C34 C33 H33 126.0
C35 C34 N7 127.3(8)
C35 C34 C33 126.8(11)
N7 C34 C33 105.8(10)
C34 C35 C77 120.2(8)
C34 C35 C36 122.1(10)
C77 C35 C36 117.7(9)
N8 C36 C37 109.0(8)
N8 C36 C35 118.9(9)
C37 C36 C35 132.1(9)
C19 C37 C38 124.6(9)
C19 C37 C36 129.2(8)
C38 C37 C36 106.2(9)
C39 C38 C37 108.3(8)
C39 C38 H38 125.8
C37 C38 H38 125.8
C38 C39 N8 108.2(9)
C38 C39 C40 130.3(10)
N8 C39 C40 121.4(11)
O2 C40 C39 127.7(11)
O2 C40 C83 120.0(11)
C39 C40 C83 112.2(12)
C42 C41 C46 116.6(13)
C42 C41 C1 128.2(15)
C46 C41 C1 115.2(16)
F1 C42 C43 120.9(16)
F1 C42 C41 117.4(12)
C43 C42 C41 121.5(14)
C44 C43 C42 123.5(17)
C44 C43 F2 117.3(13)
C42 C43 F2 119.0(13)
C43 C44 F3 120.2(16)
C43 C44 C45 117.6(13)
F3 C44 C45 120.3(14)
F4 C45 C46 120.5(18)
F4 C45 C44 118.4(15)
C46 C45 C44 119.5(16)
F5 C46 C45 120.8(17)
F5 C46 C41 119.6(15)
C45 C46 C41 119.6(17)
C48 C47 C52 112.8(12)
C48 C47 C6 124.8(12)
C52 C47 C6 122.2(13)
C47 C48 F6 119.2(11)
C47 C48 C49 126.5(14)
F6 C48 C49 114.1(14)
C50 C49 F7 119.6(14)
C50 C49 C48 119.9(16)
F7 C49 C48 120.4(16)
C49 C50 F8 122.6(19)
C49 C50 C51 118.8(13)
F8 C50 C51 118.0(17)
F9 C51 C52 120.7(18)
F9 C51 C50 122.1(14)
C52 C51 C50 116.7(14)
C47 C52 C51 124.8(16)
C47 C52 F10 118.8(11)
C51 C52 F10 116.3(13)
C54 C53 C58 113.9(13)
C54 C53 C11 121.2(12)
C58 C53 C11 124.9(13)
F11 C54 C53 121.0(12)
F11 C54 C55 115.7(17)
C53 C54 C55 123.1(16)
C56 C55 F12 121.5(16)
C56 C55 C54 117.8(17)
F12 C55 C54 120.6(18)
C57 C56 C55 121.2(14)
C57 C56 F13 123.8(19)
C55 C56 F13 115(2)
C56 C57 F14 120.3(15)
C56 C57 C58 119.5(18)
F14 C57 C58 120.2(19)
F15 C58 C57 118.2(16)
F15 C58 C53 117.5(12)
C57 C58 C53 124.3(17)
C60 C59 C64 116.9(11)
C60 C59 C16 124.2(12)
C64 C59 C16 118.9(12)
F16 C60 C59 119.1(11)
F16 C60 C61 117.2(15)
C59 C60 C61 123.6(17)
F17 C61 C62 119.8(12)
F17 C61 C60 122.4(17)
C62 C61 C60 117.8(17)
C63 C62 C61 121.7(12)
C63 C62 F18 119.9(18)
C61 C62 F18 118.3(17)
F19 C63 C62 121.3(13)
F19 C63 C64 119.9(17)
C62 C63 C64 118.7(16)
F20 C64 C59 120.1(11)
F20 C64 C63 118.6(17)
C59 C64 C63 121.2(15)
C70 C65 C66 117.2(11)
C70 C65 C25 122.8(9)
C66 C65 C25 120.0(10)
F21 C66 C65 121.5(11)
F21 C66 C67 118.5(9)
C65 C66 C67 120.0(10)
C68 C67 F22 121.8(11)
C68 C67 C66 119.4(10)
F22 C67 C66 118.7(10)
C67 C68 C69 120.9(11)
C67 C68 F23 118.9(11)
C69 C68 F23 120.0(12)
F24 C69 C68 119.1(12)
F24 C69 C70 121.3(10)
C68 C69 C70 119.7(11)
F25 C70 C65 119.3(10)
F25 C70 C69 117.9(10)
C65 C70 C69 122.8(10)
C76 C71 C72 115.3(10)
C76 C71 C30 122.6(10)
C72 C71 C30 122.0(10)
F26 C72 C73 120.7(11)
F26 C72 C71 117.8(10)
C73 C72 C71 121.4(12)
C74 C73 C72 120.9(12)
C74 C73 F27 120.6(11)
C72 C73 F27 118.5(12)
C73 C74 F28 120.8(11)
C73 C74 C75 120.1(10)
F28 C74 C75 119.1(11)
F29 C75 C76 121.0(10)
F29 C75 C74 119.6(10)
C76 C75 C74 119.4(10)
F30 C76 C75 118.0(10)
F30 C76 C71 118.9(9)
C75 C76 C71 122.9(10)
C78 C77 C82 112.3(13)
C78 C77 C35 126.9(15)
C82 C77 C35 120.7(12)
C77 C78 F31 115.1(13)
C77 C78 C79 125.2(17)
F31 C78 C79 119.7(13)
C80 C79 F32 121.4(15)
C80 C79 C78 119.9(14)
F32 C79 C78 118.6(16)
C79 C80 F33 120.7(16)
C79 C80 C81 120.1(16)
F33 C80 C81 119.1(19)
F34 C81 C80 124.0(17)
F34 C81 C82 117.9(17)
C80 C81 C82 118.1(19)
C77 C82 F35 118.9(13)
C77 C82 C81 124.0(15)
F35 C82 C81 117.0(17)
C84 C83 C88 120.2(17)
C84 C83 C40 120.1(19)
C88 C83 C40 119.4(16)
C83 C84 F36 125.1(19)
C83 C84 C85 119(2)
F36 C84 C85 116(2)
F37 C85 C86 126.1(17)
F37 C85 C84 118(2)
C86 C85 C84 116.2(19)
C87 C86 C85 122.7(17)
C87 C86 F38 123(2)
C85 C86 F38 112.7(18)
C86 C87 C88 119(2)
C86 C87 F39 119.4(16)
C88 C87 F39 120.8(18)
C87 C88 F40 115.6(18)
C87 C88 C83 121.7(18)
F40 C88 C83 122.7(12)
O3 C89 H89A 109.5
O3 C89 H89B 109.5
H89A C89 H89B 109.5
O3 C89 H89C 109.5
H89A C89 H89C 109.5
H89B C89 H89C 109.5

loop_
_geom_bond_atom_site_label_1
_geom_bond_atom_site_label_2
_geom_bond_distance
F1 C42 1.306(15)
F2 C43 1.390(17)
F3 C44 1.361(15)
F4 C45 1.319(17)
F5 C46 1.274(19)
F6 C48 1.395(15)
F7 C49 1.362(17)
F8 C50 1.307(13)
F9 C51 1.335(17)
F10 C52 1.387(16)
F11 C54 1.323(16)
F12 C55 1.371(19)
F13 C56 1.370(15)
F14 C57 1.347(18)
F15 C58 1.349(16)
F16 C60 1.321(18)
F17 C61 1.323(18)
F18 C62 1.347(13)
F19 C63 1.328(18)
F20 C64 1.344(16)
F21 C66 1.311(12)
F22 C67 1.358(12)
F23 C68 1.356(13)
F24 C69 1.343(13)
F25 C70 1.334(11)
F26 C72 1.316(13)
F27 C73 1.358(14)
F28 C74 1.350(12)
F29 C75 1.313(12)
F30 C76 1.329(12)
F31 C78 1.354(17)
F32 C79 1.356(15)
F33 C80 1.345(16)
F34 C81 1.35(2)
F35 C82 1.383(16)
F36 C84 1.35(2)
F37 C85 1.33(2)
F38 C86 1.385(17)
F39 C87 1.43(2)
F40 C88 1.369(19)
O1 C1 1.306(17)
O2 C40 1.207(16)
O3 C20 1.399(11)
O3 C89 1.400(15)
N1 C5 1.338(14)
N1 C2 1.400(15)
N1 H1N 0.8800
N2 C10 1.336(13)
N2 C7 1.419(11)
N3 C15 1.331(11)
N3 C12 1.370(12)
N3 H3N 0.8800
N4 C17 1.294(11)
N4 C20 1.476(13)
N5 C21 1.337(14)
N5 C24 1.375(14)
N5 H5N 0.8800
N6 C29 1.337(12)
N6 C26 1.429(14)
N7 C31 1.373(12)
N7 C34 1.391(14)
N7 H7A 0.8800
N8 C36 1.341(13)
N8 C39 1.408(12)
N8 H8N 0.8800
C1 C2 1.421(16)
C1 C41 1.470(19)
C2 C3 1.420(17)
C3 C4 1.378(15)
C3 H3 0.9500
C4 C5 1.420(15)
C4 H4 0.9500
C5 C6 1.442(14)
C6 C7 1.353(14)
C6 C47 1.493(13)
C7 C8 1.413(14)
C8 C9 1.339(14)
C8 H8 0.9500
C9 C10 1.446(13)
C9 H9 0.9500
C10 C11 1.441(14)
C11 C12 1.387(13)
C11 C53 1.484(15)
C12 C13 1.432(14)
C13 C14 1.344(13)
C13 H13 0.9500
C14 C15 1.474(13)
C14 H14 0.9500
C15 C16 1.351(13)
C16 C17 1.480(13)
C16 C59 1.503(12)
C17 C18 1.487(13)
C18 C19 1.352(13)
C18 H18 0.9500
C19 C37 1.396(14)
C19 C20 1.564(12)
C20 C21 1.508(17)
C21 C22 1.412(14)
C22 C23 1.363(16)
C22 H22 0.9500
C23 C24 1.420(13)
C23 H23 0.9500
C24 C25 1.406(16)
C25 C26 1.358(13)
C25 C65 1.493(15)
C26 C27 1.441(16)
C27 C28 1.320(14)
C27 H27 0.9500
C28 C29 1.449(17)
C28 H28 0.9500
C29 C30 1.442(14)
C30 C31 1.404(17)
C30 C71 1.472(14)
C31 C32 1.425(15)
C32 C33 1.370(17)
C32 H32 0.9500
C33 C34 1.454(12)
C33 H33 0.9500
C34 C35 1.346(15)
C35 C77 1.470(15)
C35 C36 1.487(12)
C36 C37 1.406(13)
C37 C38 1.404(12)
C38 C39 1.351(15)
C38 H38 0.9500
C39 C40 1.441(17)
C40 C83 1.542(17)
C41 C42 1.38(2)
C41 C46 1.46(2)
C42 C43 1.353(18)
C43 C44 1.342(19)
C44 C45 1.42(2)
C45 C46 1.38(2)
C47 C48 1.273(17)
C47 C52 1.360(17)
C48 C49 1.411(16)
C49 C50 1.26(2)
C50 C51 1.41(2)
C51 C52 1.381(17)
C53 C54 1.348(19)
C53 C58 1.373(17)
C54 C55 1.395(18)
C55 C56 1.37(2)
C56 C57 1.29(2)
C57 C58 1.362(18)
C59 C60 1.323(18)
C59 C64 1.367(19)
C60 C61 1.396(15)
C61 C62 1.34(2)
C62 C63 1.33(2)
C63 C64 1.407(16)
C65 C70 1.357(15)
C65 C66 1.388(14)
C66 C67 1.417(16)
C67 C68 1.339(16)
C68 C69 1.352(15)
C69 C70 1.363(16)
C71 C76 1.383(14)
C71 C72 1.425(16)
C72 C73 1.350(16)
C73 C74 1.349(17)
C74 C75 1.379(16)
C75 C76 1.360(14)
C77 C78 1.347(16)
C77 C82 1.36(2)
C78 C79 1.386(19)
C79 C80 1.28(2)
C80 C81 1.36(2)
C81 C82 1.40(2)
C83 C84 1.25(2)
C83 C88 1.40(2)
C84 C85 1.53(2)
C85 C86 1.35(3)
C86 C87 1.30(2)
C87 C88 1.360(19)
C89 H89A 0.9800
C89 H89B 0.9800
C89 H89C 0.9800

loop_
_geom_torsion_atom_site_label_1
_geom_torsion_atom_site_label_2
_geom_torsion_atom_site_label_3
_geom_torsion_atom_site_label_4
_geom_torsion
C5 N1 C2 C3 11(2)
C5 N1 C2 C1 177.7(19)
O1 C1 C2 N1 12(4)
C41 C1 C2 N1 -179.3(18)
O1 C1 C2 C3 174(2)
C41 C1 C2 C3 -17(4)
N1 C2 C3 C4 -8(2)
C1 C2 C3 C4 -173(2)
C2 C3 C4 C5 3(2)
C2 N1 C5 C4 -9(2)
C2 N1 C5 C6 168.4(15)
C3 C4 C5 N1 4(2)
C3 C4 C5 C6 -173.7(16)
N1 C5 C6 C7 14(3)
C4 C5 C6 C7 -168.3(16)
N1 C5 C6 C47 -162.9(16)
C4 C5 C6 C47 14(2)
C5 C6 C7 C8 -170.8(14)
C47 C6 C7 C8 6(2)
C5 C6 C7 N2 10(2)
C47 C6 C7 N2 -172.8(12)
C10 N2 C7 C6 -176.5(13)
C10 N2 C7 C8 4.2(15)
C6 C7 C8 C9 176.1(14)
N2 C7 C8 C9 -4.6(17)
C7 C8 C9 C10 3.1(17)
C7 N2 C10 C11 -179.7(12)
C7 N2 C10 C9 -2.3(15)
C8 C9 C10 N2 -0.5(18)
C8 C9 C10 C11 177.0(13)
N2 C10 C11 C12 4(2)
C9 C10 C11 C12 -172.9(13)
N2 C10 C11 C53 -174.7(13)
C9 C10 C11 C53 8(2)
C15 N3 C12 C11 175.4(13)
C15 N3 C12 C13 -2.0(16)
C10 C11 C12 N3 -179.1(12)
C53 C11 C12 N3 0(2)
C10 C11 C12 C13 -2(3)
C53 C11 C12 C13 176.5(15)
N3 C12 C13 C14 1.4(17)
C11 C12 C13 C14 -175.7(15)
C12 C13 C14 C15 -0.3(17)
C12 N3 C15 C16 -178.2(13)
C12 N3 C15 C14 1.9(16)
C13 C14 C15 N3 -1.0(16)
C13 C14 C15 C16 179.2(15)
N3 C15 C16 C17 9(2)
C14 C15 C16 C17 -171.0(13)
N3 C15 C16 C59 175.5(13)
C14 C15 C16 C59 -5(2)
C20 N4 C17 C16 171.5(11)
C20 N4 C17 C18 -4.2(15)
C15 C16 C17 N4 -16(2)
C59 C16 C17 N4 177.3(12)
C15 C16 C17 C18 159.6(12)
C59 C16 C17 C18 -7(2)
N4 C17 C18 C19 2.4(16)
C16 C17 C18 C19 -173.1(12)
C17 C18 C19 C37 169.9(14)
C17 C18 C19 C20 0.5(14)
C89 O3 C20 N4 -61.3(12)
C89 O3 C20 C21 -178.1(9)
C89 O3 C20 C19 62.8(14)
C17 N4 C20 O3 133.2(10)
C17 N4 C20 C21 -110.5(10)
C17 N4 C20 C19 4.3(13)
C18 C19 C20 O3 -130.8(11)
C37 C19 C20 O3 57.9(17)
C18 C19 C20 N4 -2.8(14)
C37 C19 C20 N4 -174.1(11)
C18 C19 C20 C21 111.2(11)
C37 C19 C20 C21 -60.1(13)
C24 N5 C21 C22 -0.5(11)
C24 N5 C21 C20 -176.3(9)
O3 C20 C21 N5 -168.9(8)
N4 C20 C21 N5 69.2(11)
C19 C20 C21 N5 -44.7(12)
O3 C20 C21 C22 16.5(14)
N4 C20 C21 C22 -105.4(11)
C19 C20 C21 C22 140.8(10)
N5 C21 C22 C23 -0.4(12)
C20 C21 C22 C23 174.7(10)
C21 C22 C23 C24 1.2(13)
C21 N5 C24 C25 179.7(9)
C21 N5 C24 C23 1.2(11)
C22 C23 C24 N5 -1.4(12)
C22 C23 C24 C25 -179.7(11)
N5 C24 C25 C26 9.0(17)
C23 C24 C25 C26 -173.0(11)
N5 C24 C25 C65 -169.9(9)
C23 C24 C25 C65 8.1(17)
C24 C25 C26 N6 4.6(17)
C65 C25 C26 N6 -176.5(9)
C24 C25 C26 C27 -169.0(11)
C65 C25 C26 C27 9.8(18)
C29 N6 C26 C25 -174.8(10)
C29 N6 C26 C27 0.0(12)
C25 C26 C27 C28 175.1(12)
N6 C26 C27 C28 0.7(14)
C26 C27 C28 C29 -1.1(14)
C26 N6 C29 C30 -176.1(11)
C26 N6 C29 C28 -0.6(13)
C27 C28 C29 N6 1.1(15)
C27 C28 C29 C30 176.5(11)
N6 C29 C30 C31 12.5(19)
C28 C29 C30 C31 -162.4(12)
N6 C29 C30 C71 -165.9(11)
C28 C29 C30 C71 19.2(18)
C34 N7 C31 C30 172.5(12)
C34 N7 C31 C32 -1.1(15)
C29 C30 C31 N7 7(2)
C71 C30 C31 N7 -174.2(11)
C29 C30 C31 C32 179.7(13)
C71 C30 C31 C32 -2(2)
N7 C31 C32 C33 0.4(16)
C30 C31 C32 C33 -173.0(13)
C31 C32 C33 C34 0.4(16)
C31 N7 C34 C35 -175.5(13)
C31 N7 C34 C33 1.4(14)
C32 C33 C34 C35 175.8(13)
C32 C33 C34 N7 -1.1(15)
N7 C34 C35 C77 174.2(12)
C33 C34 C35 C77 -2(2)
N7 C34 C35 C36 -6(2)
C33 C34 C35 C36 178.3(12)
C39 N8 C36 C37 3.3(16)
C39 N8 C36 C35 -178.2(12)
C34 C35 C36 N8 119.4(14)
C77 C35 C36 N8 -60.3(18)
C34 C35 C36 C37 -63(2)
C77 C35 C36 C37 117.7(15)
C18 C19 C37 C38 -177.2(14)
C20 C19 C37 C38 -9(2)
C18 C19 C37 C36 4(3)
C20 C19 C37 C36 172.2(12)
N8 C36 C37 C19 179.0(13)
C35 C36 C37 C19 1(2)
N8 C36 C37 C38 0.1(15)
C35 C36 C37 C38 -178.1(13)
C19 C37 C38 C39 177.4(13)
C36 C37 C38 C39 -3.6(16)
C37 C38 C39 N8 5.6(17)
C37 C38 C39 C40 -172.5(17)
C36 N8 C39 C38 -5.6(17)
C36 N8 C39 C40 172.7(15)
C38 C39 C40 O2 178(2)
N8 C39 C40 O2 1(3)
C38 C39 C40 C83 -5(3)
N8 C39 C40 C83 176.8(15)
O1 C1 C41 C42 115(2)
C2 C1 C41 C42 -54(3)
O1 C1 C41 C46 -67(3)
C2 C1 C41 C46 124(2)
C46 C41 C42 F1 -173.1(15)
C1 C41 C42 F1 4.8(17)
C46 C41 C42 C43 1.9(13)
C1 C41 C42 C43 179.8(16)
F1 C42 C43 C44 -180.0(16)
C41 C42 C43 C44 5.2(14)
F1 C42 C43 F2 -5.0(15)
C41 C42 C43 F2 -179.8(13)
C42 C43 C44 F3 -178.4(12)
F2 C43 C44 F3 7(2)
C42 C43 C44 C45 -14(2)
F2 C43 C44 C45 171.1(16)
C43 C44 C45 F4 -178.6(18)
F3 C44 C45 F4 -14(3)
C43 C44 C45 C46 15(3)
F3 C44 C45 C46 180.0(17)
F4 C45 C46 F5 6(4)
C44 C45 C46 F5 172(2)
F4 C45 C46 C41 -174.6(18)
C44 C45 C46 C41 -9(3)
C42 C41 C46 F5 179.6(16)
C1 C41 C46 F5 1(3)
C42 C41 C46 C45 0(2)
C1 C41 C46 C45 -177.8(18)
C7 C6 C47 C48 -123.4(15)
C5 C6 C47 C48 54(2)
C7 C6 C47 C52 63.0(19)
C5 C6 C47 C52 -119.5(15)
C52 C47 C48 F6 -176.6(11)
C6 C47 C48 F6 9(2)
C52 C47 C48 C49 -2(2)
C6 C47 C48 C49 -175.9(13)
C47 C48 C49 C50 -1(2)
F6 C48 C49 C50 173.9(14)
C47 C48 C49 F7 -176.6(13)
F6 C48 C49 F7 -1.7(18)
F7 C49 C50 F8 -7(3)
C48 C49 C50 F8 177.4(14)
F7 C49 C50 C51 -178.0(14)
C48 C49 C50 C51 6(3)
C49 C50 C51 F9 179.5(15)
F8 C50 C51 F9 8(3)
C49 C50 C51 C52 -8(3)
F8 C50 C51 C52 180.0(13)
C48 C47 C52 C51 -1(2)
C6 C47 C52 C51 173.4(13)
C48 C47 C52 F10 -176.8(12)
C6 C47 C52 F10 -3(2)
F9 C51 C52 C47 178.0(13)
C50 C51 C52 C47 6(2)
F9 C51 C52 F10 -6(2)
C50 C51 C52 F10 -178.1(14)
C12 C11 C53 C54 -114.6(13)
C10 C11 C53 C54 64.4(16)
C12 C11 C53 C58 64.9(16)
C10 C11 C53 C58 -116.1(13)
C58 C53 C54 F11 -177.4(10)
C11 C53 C54 F11 2.1(17)
C58 C53 C54 C55 -3.3(17)
C11 C53 C54 C55 176.2(10)
F11 C54 C55 C56 178.9(11)
C53 C54 C55 C56 4.5(19)
F11 C54 C55 F12 -5.0(17)
C53 C54 C55 F12 -179.3(11)
F12 C55 C56 C57 179.3(12)
C54 C55 C56 C57 -5(2)
F12 C55 C56 F13 3.3(18)
C54 C55 C56 F13 179.5(10)
C55 C56 C57 F14 -178.2(11)
F13 C56 C57 F14 -3(2)
C55 C56 C57 C58 4(2)
F13 C56 C57 C58 179.3(10)
C56 C57 C58 F15 177.9(12)
F14 C57 C58 F15 -0.2(17)
C56 C57 C58 C53 -3(2)
F14 C57 C58 C53 179.3(10)
C54 C53 C58 F15 -178.1(9)
C11 C53 C58 F15 2.3(16)
C54 C53 C58 C57 2.4(16)
C11 C53 C58 C57 -177.1(10)
C15 C16 C59 C60 -85.4(17)
C17 C16 C59 C60 81.0(15)
C15 C16 C59 C64 96.8(15)
C17 C16 C59 C64 -96.8(14)
C64 C59 C60 F16 179.1(12)
C16 C59 C60 F16 1.3(19)
C64 C59 C60 C61 -3.0(19)
C16 C59 C60 C61 179.1(11)
F16 C60 C61 F17 -2(2)
C59 C60 C61 F17 179.7(12)
F16 C60 C61 C62 -179.8(13)
C59 C60 C61 C62 2(2)
F17 C61 C62 C63 -178.6(12)
C60 C61 C62 C63 -1(2)
F17 C61 C62 F18 1(2)
C60 C61 C62 F18 178.9(11)
C61 C62 C63 F19 -178.4(12)
F18 C62 C63 F19 1.6(19)
C61 C62 C63 C64 1(2)
F18 C62 C63 C64 -179.2(10)
C60 C59 C64 F20 -178.9(11)
C16 C59 C64 F20 -1.0(16)
C60 C59 C64 C63 2.6(17)
C16 C59 C64 C63 -179.4(9)
F19 C63 C64 F20 -0.9(17)
C62 C63 C64 F20 180.0(11)
F19 C63 C64 C59 177.6(11)
C62 C63 C64 C59 -1.6(18)
C26 C25 C65 C70 94.5(13)
C24 C25 C65 C70 -86.5(14)
C26 C25 C65 C66 -84.9(14)
C24 C25 C65 C66 94.0(12)
C70 C65 C66 F21 179.5(10)
C25 C65 C66 F21 -1.0(17)
C70 C65 C66 C67 1.4(16)
C25 C65 C66 C67 -179.2(10)
F21 C66 C67 C68 -177.3(11)
C65 C66 C67 C68 0.9(18)
F21 C66 C67 F22 1.4(16)
C65 C66 C67 F22 179.6(10)
F22 C67 C68 C69 179.0(11)
C66 C67 C68 C69 -2.4(19)
F22 C67 C68 F23 3.3(18)
C66 C67 C68 F23 -178.0(10)
C67 C68 C69 F24 -178.3(11)
F23 C68 C69 F24 -2.7(17)
C67 C68 C69 C70 1.4(19)
F23 C68 C69 C70 177.1(10)
C66 C65 C70 F25 -179.7(10)
C25 C65 C70 F25 0.8(17)
C66 C65 C70 C69 -2.4(17)
C25 C65 C70 C69 178.2(11)
F24 C69 C70 F25 -1.8(17)
C68 C69 C70 F25 178.4(11)
F24 C69 C70 C65 -179.2(11)
C68 C69 C70 C65 1.0(18)
C31 C30 C71 C76 -109.1(15)
C29 C30 C71 C76 69.4(19)
C31 C30 C71 C72 72.2(18)
C29 C30 C71 C72 -109.3(14)
C76 C71 C72 F26 178.0(13)
C30 C71 C72 F26 -3(2)
C76 C71 C72 C73 3(2)
C30 C71 C72 C73 -178.5(15)
F26 C72 C73 C74 -178.1(16)
C71 C72 C73 C74 -3(3)
F26 C72 C73 F27 3(3)
C71 C72 C73 F27 178.0(15)
C72 C73 C74 F28 178.4(15)
F27 C73 C74 F28 -3(3)
C72 C73 C74 C75 1(3)
F27 C73 C74 C75 -180.0(15)
C73 C74 C75 F29 -178.6(16)
F28 C74 C75 F29 4(2)
C73 C74 C75 C76 1(2)
F28 C74 C75 C76 -176.5(14)
F29 C75 C76 F30 3(2)
C74 C75 C76 F30 -176.4(13)
F29 C75 C76 C71 178.5(14)
C74 C75 C76 C71 -1(2)
C72 C71 C76 F30 174.6(12)
C30 C71 C76 F30 -4(2)
C72 C71 C76 C75 -1(2)
C30 C71 C76 C75 -179.5(13)
C34 C35 C77 C78 -63.3(15)
C36 C35 C77 C78 116.4(11)
C34 C35 C77 C82 117.4(14)
C36 C35 C77 C82 -62.9(15)
C82 C77 C78 F31 -179.0(10)
C35 C77 C78 F31 1.7(11)
C82 C77 C78 C79 -0.9(10)
C35 C77 C78 C79 179.8(9)
C77 C78 C79 C80 -3.6(13)
F31 C78 C79 C80 174.4(13)
C77 C78 C79 F32 179.2(9)
F31 C78 C79 F32 -2.8(11)
F32 C79 C80 F33 -1(2)
C78 C79 C80 F33 -177.6(10)
F32 C79 C80 C81 -176.1(12)
C78 C79 C80 C81 7(2)
C79 C80 C81 F34 175.1(16)
F33 C80 C81 F34 -1(3)
C79 C80 C81 C82 -6(2)
F33 C80 C81 C82 178.8(13)
C78 C77 C82 F35 -176.7(9)
C35 C77 C82 F35 2.7(18)
C78 C77 C82 C81 2.1(18)
C35 C77 C82 C81 -178.5(12)
F34 C81 C82 C77 -179.7(14)
C80 C81 C82 C77 1(2)
F34 C81 C82 F35 -1(2)
C80 C81 C82 F35 179.7(14)
O2 C40 C83 C84 -108(2)
C39 C40 C83 C84 75.9(19)
O2 C40 C83 C88 79(3)
C39 C40 C83 C88 -97.4(18)
C88 C83 C84 F36 177.1(16)
C40 C83 C84 F36 3.9(17)
C88 C83 C84 C85 -0.3(12)
C40 C83 C84 C85 -173.5(13)
C83 C84 C85 F37 176.3(15)
F36 C84 C85 F37 -1.3(16)
C83 C84 C85 C86 -5.9(14)
F36 C84 C85 C86 176.4(18)
F37 C85 C86 C87 -173(2)
C84 C85 C86 C87 9(3)
F37 C85 C86 F38 -8(3)
C84 C85 C86 F38 174.5(13)
C85 C86 C87 C88 -7(4)
F38 C86 C87 C88 -170.1(18)
C85 C86 C87 F39 166.0(18)
F38 C86 C87 F39 2(3)
C86 C87 C88 F40 179.5(19)
F39 C87 C88 F40 7(3)
C86 C87 C88 C83 0(3)
F39 C87 C88 C83 -172.8(15)
C84 C83 C88 C87 4(2)
C40 C83 C88 C87 176.8(16)
C84 C83 C88 F40 -176.3(13)
C40 C83 C88 F40 -3(2)
